data_4072049
loop_
_publ_author_name
'Castonguay, Annie'
'Beauchamp, Andr\'e L.'
'Zargarian, Davit'

_publ_section_title
;
 Preparation and Reactivities of PCP-Type Pincer Complexes of Nickel.
 Impact of Different Ligand Skeletons and Phosphine Substituents
;
_journal_issue 21
_journal_name_full Organometallics
_journal_page_first 5723
_journal_paper_doi 10.1021/om8005454
_journal_volume 27
_journal_year 2008
_chemical_compound_source 'Synthesized by the authors. See text'
_chemical_formula_moiety 'C17 H37 Br2 Ni P2'
_chemical_formula_sum 'C17 H37 Br2 Ni P2'
_chemical_formula_weight 521.93
_chemical_name_systematic
; 
 ? 
;
_space_group_IT_number 61
_symmetry_cell_setting orthorhombic
_symmetry_space_group_name_Hall '-P 2ac 2ab'
_symmetry_space_group_name_H-M 'P b c a'
_atom_sites_solution_hydrogens geom
_atom_sites_solution_primary direct
_atom_sites_solution_secondary difmap
_audit_creation_method SHELXL-97
_cell_angle_alpha 90.00
_cell_angle_beta 90.00
_cell_angle_gamma 90.00
_cell_formula_units_Z 16
_cell_length_a 14.0098(16)
_cell_length_b 16.2434(18)
_cell_length_c 38.914(4)
_cell_measurement_reflns_used 15575
_cell_measurement_temperature 150(2)
_cell_volume 8855.5(17)
_computing_cell_refinement 'APEX2 (Bruker, 2004)'
_computing_data_collection 'APEX2 (Bruker, 2004)'
_computing_data_reduction 'SAINT (Bruker, 2004)'
_computing_molecular_graphics 'SHELXTL (Bruker, 1997)'
_computing_publication_material 'UdMX (Maris, 2004)'
_computing_structure_refinement 'SHELXL97 (Sheldrick, 1997)'
_computing_structure_solution 'SHELXS97 (Sheldrick, 1997)'
_diffrn_ambient_temperature 150(2)
_diffrn_measured_fraction_theta_full 0.994
_diffrn_measured_fraction_theta_max 0.994
_diffrn_measurement_device_type 'Bruker Smart 6000'
_diffrn_measurement_method \w
_diffrn_radiation_monochromator 'Montel 200 optics'
_diffrn_radiation_source 'Rotating Anode'
_diffrn_radiation_type CuK\a
_diffrn_radiation_wavelength 1.54178
_diffrn_reflns_av_R_equivalents 0.064
_diffrn_reflns_av_sigmaI/netI 0.0362
_diffrn_reflns_limit_h_max 16
_diffrn_reflns_limit_h_min -16
_diffrn_reflns_limit_k_max 19
_diffrn_reflns_limit_k_min -19
_diffrn_reflns_limit_l_max 45
_diffrn_reflns_limit_l_min -45
_diffrn_reflns_number 43814
_diffrn_reflns_theta_full 65.85
_diffrn_reflns_theta_max 65.85
_diffrn_reflns_theta_min 2.27
_diffrn_standards_decay_% 0.00
_diffrn_standards_number 5
_exptl_absorpt_coefficient_mu 6.807
_exptl_absorpt_correction_T_max 0.506
_exptl_absorpt_correction_T_min 0.2992
_exptl_absorpt_correction_type multi-scan
_exptl_absorpt_process_details 'Sadabs (Sheldrick,1996)'
_exptl_crystal_colour red
_exptl_crystal_density_diffrn 1.566
_exptl_crystal_density_method 'not measured'
_exptl_crystal_description block
_exptl_crystal_F_000 4272
_exptl_crystal_size_max 0.18
_exptl_crystal_size_mid 0.10
_exptl_crystal_size_min 0.10
_refine_diff_density_max 0.374
_refine_diff_density_min -0.723
_refine_diff_density_rms 0.098
_refine_ls_extinction_method none
_refine_ls_goodness_of_fit_ref 0.963
_refine_ls_hydrogen_treatment constr
_refine_ls_matrix_type full
_refine_ls_number_parameters 413
_refine_ls_number_reflns 7651
_refine_ls_number_restraints 0
_refine_ls_restrained_S_all 0.963
_refine_ls_R_factor_all 0.0520
_refine_ls_R_factor_gt 0.0328
_refine_ls_shift/su_max 0.001
_refine_ls_shift/su_mean 0.000
_refine_ls_structure_factor_coef Fsqd
_refine_ls_weighting_details 'calc w=1/[\s^2^(Fo^2^)+(0.0469P)^2^+0.0000P] where P=(Fo^2^+2Fc^2^)/3'
_refine_ls_weighting_scheme calc
_refine_ls_wR_factor_gt 0.0757
_refine_ls_wR_factor_ref 0.0812
_reflns_number_gt 5506
_reflns_number_total 7651
_reflns_threshold_expression I>2\s(I)
_cod_data_source_file om8005454_si_001.cif
_cod_data_source_block cast54
_cod_depositor_comments
;
The following automatic conversions were performed:

'_symmetry_cell_setting' value 'Orthorhombic' changed to
'orthorhombic' according to
/home/saulius/struct/CIF-dictionaries/cif_core.dic dictionary named
'cif_core.dic' version 2.4.1 from 2010-06-29.

'_geom_bond_publ_flag'
value 'Y' changed to 'y' according to
/home/saulius/struct/CIF-dictionaries/cif_core.dic dictionary named
'cif_core.dic' version 2.4.1 from 2010-06-29 (46
times).

'_geom_angle_publ_flag' value 'Y' changed to 'y' according
to /home/saulius/struct/CIF-dictionaries/cif_core.dic dictionary
named 'cif_core.dic' version 2.4.1 from 2010-06-29 (82 times).

Automatic conversion script
Id: cif_fix_values 1715 2011-07-08 13:25:40Z adriana 
;
_cod_original_sg_symbol_H-M Pbca
_cod_database_code 4072049

loop_
_symmetry_equiv_pos_as_xyz
'x, y, z'
'-x+1/2, -y, z+1/2'
'-x, y+1/2, -z+1/2'
'x+1/2, -y+1/2, -z'
'-x, -y, -z'
'x-1/2, y, -z-1/2'
'x, -y-1/2, z-1/2'
'-x-1/2, y-1/2, z'

loop_
_atom_site_label
_atom_site_type_symbol
_atom_site_fract_x
_atom_site_fract_y
_atom_site_fract_z
_atom_site_U_iso_or_equiv
_atom_site_adp_type
_atom_site_occupancy
_atom_site_symmetry_multiplicity
_atom_site_calc_flag
_atom_site_refinement_flags
Ni1 Ni 0.25081(4) 0.05354(3) 0.238914(14) 0.02658(14) Uani 1 1 d .
Ni2 Ni 0.24210(4) 0.18812(3) 0.004119(14) 0.02824(15) Uani 1 1 d .
P1 P 0.22322(6) 0.12511(5) 0.28808(2) 0.0309(2) Uani 1 1 d .
P2 P 0.22516(6) -0.01714(5) 0.18926(2) 0.0288(2) Uani 1 1 d .
P3 P 0.27984(6) 0.25255(5) 0.05397(2) 0.0303(2) Uani 1 1 d .
P4 P 0.25364(6) 0.12092(5) -0.04659(2) 0.0302(2) Uani 1 1 d .
Br1 Br 0.32491(3) 0.16866(2) 0.210126(10) 0.03463(11) Uani 1 1 d .
Br2 Br 0.38575(3) -0.02739(2) 0.262123(10) 0.04039(12) Uani 1 1 d .
Br3 Br 0.16213(3) 0.07460(2) 0.031730(10) 0.03944(11) Uani 1 1 d .
Br4 Br 0.11189(3) 0.28017(2) -0.014842(11) 0.04300(12) Uani 1 1 d .
C1 C 0.1409(3) 0.0591(2) 0.31184(10) 0.0423(10) Uani 1 1 d .
H1A H 0.1578 0.0581 0.3365 0.051 Uiso 1 1 calc R
H1B H 0.0746 0.0794 0.3095 0.051 Uiso 1 1 calc R
C2 C 0.1502(3) -0.0267(2) 0.29634(9) 0.0383(9) Uani 1 1 d .
H2A H 0.2116 -0.0516 0.3035 0.046 Uiso 1 1 calc R
H2B H 0.0979 -0.0622 0.3048 0.046 Uiso 1 1 calc R
C3 C 0.1460(2) -0.0214(2) 0.25747(9) 0.0302(8) Uani 1 1 d .
H3 H 0.0839 0.0056 0.2516 0.036 Uiso 1 1 calc R
C4 C 0.1461(2) -0.1043(2) 0.23964(9) 0.0356(9) Uani 1 1 d .
H4A H 0.2063 -0.1336 0.2450 0.043 Uiso 1 1 calc R
H4B H 0.0925 -0.1379 0.2484 0.043 Uiso 1 1 calc R
C5 C 0.1367(2) -0.0947(2) 0.20107(9) 0.0345(9) Uani 1 1 d .
H5A H 0.0716 -0.0761 0.1949 0.041 Uiso 1 1 calc R
H5B H 0.1499 -0.1475 0.1893 0.041 Uiso 1 1 calc R
C6 C 0.1596(2) 0.2235(2) 0.28265(9) 0.0342(9) Uani 1 1 d .
H6 H 0.2064 0.2635 0.2728 0.041 Uiso 1 1 calc R
C61 C 0.0791(3) 0.2148(2) 0.25670(10) 0.0441(10) Uani 1 1 d .
H61A H 0.0334 0.1735 0.2648 0.066 Uiso 1 1 calc R
H61B H 0.1054 0.1974 0.2345 0.066 Uiso 1 1 calc R
H61C H 0.0467 0.2679 0.2540 0.066 Uiso 1 1 calc R
C62 C 0.1236(3) 0.2601(3) 0.31590(10) 0.0584(12) Uani 1 1 d .
H62A H 0.0946 0.3139 0.3113 0.088 Uiso 1 1 calc R
H62B H 0.1770 0.2669 0.3319 0.088 Uiso 1 1 calc R
H62C H 0.0758 0.2234 0.3261 0.088 Uiso 1 1 calc R
C7 C 0.3308(3) 0.1448(2) 0.31433(9) 0.0354(9) Uani 1 1 d .
H7 H 0.3773 0.1006 0.3079 0.042 Uiso 1 1 calc R
C71 C 0.3785(3) 0.2248(2) 0.30484(11) 0.0482(11) Uani 1 1 d .
H71A H 0.3380 0.2709 0.3120 0.072 Uiso 1 1 calc R
H71B H 0.3882 0.2269 0.2799 0.072 Uiso 1 1 calc R
H71C H 0.4404 0.2286 0.3165 0.072 Uiso 1 1 calc R
C72 C 0.3178(3) 0.1372(3) 0.35295(10) 0.0722(15) Uani 1 1 d .
H72A H 0.3770 0.1532 0.3646 0.108 Uiso 1 1 calc R
H72B H 0.3022 0.0800 0.3588 0.108 Uiso 1 1 calc R
H72C H 0.2658 0.1733 0.3604 0.108 Uiso 1 1 calc R
C8 C 0.1703(2) 0.0439(2) 0.15470(9) 0.0335(8) Uani 1 1 d .
H8 H 0.2210 0.0810 0.1453 0.040 Uiso 1 1 calc R
C81 C 0.0913(3) 0.0987(2) 0.16882(10) 0.0510(11) Uani 1 1 d .
H81A H 0.0626 0.1302 0.1500 0.076 Uiso 1 1 calc R
H81B H 0.1181 0.1367 0.1858 0.076 Uiso 1 1 calc R
H81C H 0.0424 0.0644 0.1797 0.076 Uiso 1 1 calc R
C82 C 0.1332(3) -0.0075(3) 0.12497(10) 0.0557(12) Uani 1 1 d .
H82A H 0.0829 -0.0445 0.1332 0.084 Uiso 1 1 calc R
H82B H 0.1856 -0.0401 0.1153 0.084 Uiso 1 1 calc R
H82C H 0.1071 0.0289 0.1072 0.084 Uiso 1 1 calc R
C9 C 0.3236(2) -0.0709(2) 0.16697(10) 0.0364(9) Uani 1 1 d .
H9 H 0.2983 -0.0870 0.1439 0.044 Uiso 1 1 calc R
C91 C 0.3556(3) -0.1495(2) 0.18410(11) 0.0493(11) Uani 1 1 d .
H91A H 0.4033 -0.1769 0.1696 0.074 Uiso 1 1 calc R
H91B H 0.3006 -0.1860 0.1872 0.074 Uiso 1 1 calc R
H91C H 0.3838 -0.1367 0.2065 0.074 Uiso 1 1 calc R
C92 C 0.4060(3) -0.0128(2) 0.16026(11) 0.0451(10) Uani 1 1 d .
H92A H 0.4331 0.0053 0.1822 0.068 Uiso 1 1 calc R
H92B H 0.3830 0.0351 0.1474 0.068 Uiso 1 1 calc R
H92C H 0.4551 -0.0413 0.1469 0.068 Uiso 1 1 calc R
C10 C 0.3717(2) 0.3265(2) 0.04149(9) 0.0337(8) Uani 1 1 d .
H10A H 0.3634 0.3788 0.0542 0.040 Uiso 1 1 calc R
H10B H 0.4360 0.3043 0.0466 0.040 Uiso 1 1 calc R
C11 C 0.3599(3) 0.3404(2) 0.00321(9) 0.0352(9) Uani 1 1 d .
H11A H 0.3027 0.3748 -0.0009 0.042 Uiso 1 1 calc R
H11B H 0.4162 0.3704 -0.0058 0.042 Uiso 1 1 calc R
C12 C 0.3496(2) 0.2600(2) -0.01556(9) 0.0314(8) Uani 1 1 d .
H12 H 0.4104 0.2290 -0.0119 0.038 Uiso 1 1 calc R
C13 C 0.3375(3) 0.2690(2) -0.05427(9) 0.0358(9) Uani 1 1 d .
H13A H 0.2776 0.2992 -0.0591 0.043 Uiso 1 1 calc R
H13B H 0.3912 0.3016 -0.0636 0.043 Uiso 1 1 calc R
C14 C 0.3345(3) 0.1858(2) -0.07190(9) 0.0388(9) Uani 1 1 d .
H14A H 0.3991 0.1612 -0.0727 0.047 Uiso 1 1 calc R
H14B H 0.3106 0.1916 -0.0957 0.047 Uiso 1 1 calc R
C15 C 0.3351(3) 0.1868(2) 0.08696(9) 0.0348(9) Uani 1 1 d .
H15 H 0.2827 0.1545 0.0980 0.042 Uiso 1 1 calc R
C151 C 0.3847(3) 0.2353(2) 0.11535(10) 0.0542(11) Uani 1 1 d .
H15D H 0.4090 0.1971 0.1328 0.081 Uiso 1 1 calc R
H15E H 0.3391 0.2733 0.1260 0.081 Uiso 1 1 calc R
H15F H 0.4380 0.2666 0.1056 0.081 Uiso 1 1 calc R
C152 C 0.4038(3) 0.1251(2) 0.07084(9) 0.0403(9) Uani 1 1 d .
H15A H 0.4527 0.1546 0.0577 0.061 Uiso 1 1 calc R
H15B H 0.3685 0.0883 0.0554 0.061 Uiso 1 1 calc R
H15C H 0.4344 0.0926 0.0890 0.061 Uiso 1 1 calc R
C16 C 0.1873(3) 0.3087(2) 0.07855(10) 0.0393(9) Uani 1 1 d .
H16 H 0.2147 0.3200 0.1018 0.047 Uiso 1 1 calc R
C161 C 0.1590(3) 0.3919(2) 0.06338(11) 0.0487(11) Uani 1 1 d .
H16D H 0.1306 0.3837 0.0406 0.073 Uiso 1 1 calc R
H16E H 0.2158 0.4268 0.0613 0.073 Uiso 1 1 calc R
H16F H 0.1125 0.4188 0.0785 0.073 Uiso 1 1 calc R
C162 C 0.0992(3) 0.2549(2) 0.08407(10) 0.0491(10) Uani 1 1 d .
H16A H 0.0540 0.2837 0.0990 0.074 Uiso 1 1 calc R
H16B H 0.1183 0.2029 0.0948 0.074 Uiso 1 1 calc R
H16C H 0.0689 0.2436 0.0619 0.074 Uiso 1 1 calc R
C17 C 0.3114(2) 0.0191(2) -0.04477(9) 0.0334(8) Uani 1 1 d .
H17 H 0.2655 -0.0195 -0.0334 0.040 Uiso 1 1 calc R
C171 C 0.4006(3) 0.0227(2) -0.02228(9) 0.0390(9) Uani 1 1 d .
H17A H 0.4286 -0.0325 -0.0205 0.058 Uiso 1 1 calc R
H17B H 0.3834 0.0424 0.0007 0.058 Uiso 1 1 calc R
H17C H 0.4472 0.0603 -0.0326 0.058 Uiso 1 1 calc R
C172 C 0.3355(3) -0.0167(2) -0.07953(10) 0.0498(11) Uani 1 1 d .
H17D H 0.3797 0.0201 -0.0915 0.075 Uiso 1 1 calc R
H17E H 0.2769 -0.0227 -0.0931 0.075 Uiso 1 1 calc R
H17F H 0.3654 -0.0707 -0.0765 0.075 Uiso 1 1 calc R
C18 C 0.1386(3) 0.1077(2) -0.06929(10) 0.0394(9) Uani 1 1 d .
H18 H 0.0968 0.1531 -0.0607 0.047 Uiso 1 1 calc R
C181 C 0.0886(3) 0.0294(3) -0.05918(11) 0.0571(12) Uani 1 1 d .
H18A H 0.0238 0.0293 -0.0687 0.086 Uiso 1 1 calc R
H18B H 0.0852 0.0258 -0.0341 0.086 Uiso 1 1 calc R
H18C H 0.1241 -0.0179 -0.0681 0.086 Uiso 1 1 calc R
C182 C 0.1420(3) 0.1188(3) -0.10761(12) 0.0783(16) Uani 1 1 d .
H18D H 0.1873 0.0795 -0.1175 0.118 Uiso 1 1 calc R
H18E H 0.1626 0.1750 -0.1130 0.118 Uiso 1 1 calc R
H18F H 0.0784 0.1092 -0.1173 0.118 Uiso 1 1 calc R

loop_
_atom_site_aniso_label
_atom_site_aniso_U_11
_atom_site_aniso_U_22
_atom_site_aniso_U_33
_atom_site_aniso_U_23
_atom_site_aniso_U_13
_atom_site_aniso_U_12
Ni1 0.0256(3) 0.0229(3) 0.0312(3) 0.0017(2) 0.0011(3) -0.0018(2)
Ni2 0.0285(3) 0.0230(3) 0.0332(3) 0.0026(2) -0.0029(3) -0.0017(2)
P1 0.0324(5) 0.0292(5) 0.0311(5) 0.0004(4) 0.0043(4) -0.0043(4)
P2 0.0263(5) 0.0242(5) 0.0359(5) -0.0022(4) 0.0009(4) -0.0016(4)
P3 0.0308(5) 0.0245(5) 0.0355(5) -0.0004(4) -0.0012(4) -0.0021(4)
P4 0.0310(5) 0.0276(5) 0.0319(5) 0.0021(4) -0.0052(4) -0.0008(4)
Br1 0.0382(2) 0.0277(2) 0.0379(2) 0.00186(16) 0.00474(18) -0.00733(16)
Br2 0.0317(2) 0.0387(2) 0.0507(3) 0.00097(19) -0.00451(18) 0.00461(17)
Br3 0.0439(2) 0.0311(2) 0.0433(2) 0.00314(18) 0.00277(19) -0.01054(17)
Br4 0.0364(2) 0.0368(2) 0.0558(3) -0.00052(19) -0.0079(2) 0.00638(17)
C1 0.046(2) 0.043(2) 0.038(2) 0.0019(18) 0.0123(19) -0.0083(18)
C2 0.037(2) 0.033(2) 0.044(2) 0.0025(18) 0.0080(18) -0.0092(17)
C3 0.0222(18) 0.0310(19) 0.037(2) 0.0025(17) 0.0022(16) -0.0034(15)
C4 0.030(2) 0.0280(19) 0.049(3) 0.0032(17) 0.0006(18) -0.0034(15)
C5 0.028(2) 0.0289(19) 0.046(2) -0.0026(17) -0.0014(17) -0.0052(15)
C6 0.035(2) 0.031(2) 0.037(2) -0.0017(16) 0.0052(17) -0.0013(16)
C61 0.036(2) 0.040(2) 0.057(3) -0.0023(19) 0.001(2) 0.0103(18)
C62 0.073(3) 0.053(3) 0.049(3) -0.010(2) 0.009(2) 0.014(2)
C7 0.040(2) 0.035(2) 0.031(2) -0.0001(17) -0.0011(17) 0.0014(17)
C71 0.045(2) 0.052(3) 0.048(3) 0.011(2) -0.011(2) -0.014(2)
C72 0.074(3) 0.103(4) 0.039(3) 0.017(3) -0.005(2) -0.025(3)
C8 0.033(2) 0.034(2) 0.034(2) -0.0021(17) -0.0002(17) -0.0020(16)
C81 0.056(3) 0.054(3) 0.042(3) -0.003(2) -0.007(2) 0.020(2)
C82 0.069(3) 0.053(3) 0.045(3) -0.013(2) -0.015(2) 0.007(2)
C9 0.034(2) 0.035(2) 0.040(2) -0.0069(17) 0.0016(18) 0.0021(17)
C91 0.040(2) 0.037(2) 0.071(3) -0.001(2) 0.011(2) 0.0085(18)
C92 0.038(2) 0.044(2) 0.053(3) 0.002(2) 0.009(2) 0.0022(18)
C10 0.036(2) 0.0255(18) 0.039(2) -0.0011(16) -0.0075(17) -0.0037(15)
C11 0.036(2) 0.0282(19) 0.042(2) 0.0056(17) -0.0049(17) -0.0068(16)
C12 0.0268(19) 0.0308(19) 0.037(2) 0.0038(17) 0.0011(16) -0.0040(15)
C13 0.035(2) 0.032(2) 0.040(2) 0.0076(17) 0.0007(17) -0.0036(16)
C14 0.043(2) 0.042(2) 0.031(2) 0.0036(18) 0.0003(18) -0.0035(18)
C15 0.038(2) 0.031(2) 0.035(2) 0.0011(17) 0.0011(17) -0.0027(16)
C151 0.071(3) 0.047(2) 0.045(3) -0.006(2) -0.018(2) 0.006(2)
C152 0.046(2) 0.036(2) 0.039(2) 0.0033(18) -0.0064(19) 0.0053(18)
C16 0.040(2) 0.035(2) 0.043(2) -0.0033(18) 0.0006(19) 0.0056(17)
C161 0.046(2) 0.037(2) 0.063(3) -0.006(2) 0.002(2) 0.0067(19)
C162 0.045(2) 0.049(2) 0.053(3) -0.004(2) 0.015(2) 0.002(2)
C17 0.035(2) 0.0266(18) 0.039(2) -0.0028(17) -0.0085(17) 0.0008(15)
C171 0.039(2) 0.035(2) 0.044(2) -0.0022(18) -0.0102(18) 0.0054(17)
C172 0.053(3) 0.050(2) 0.046(3) -0.014(2) -0.011(2) 0.013(2)
C18 0.040(2) 0.034(2) 0.044(2) -0.0036(18) -0.0165(18) 0.0069(17)
C181 0.042(2) 0.073(3) 0.056(3) 0.006(2) -0.014(2) -0.016(2)
C182 0.078(3) 0.093(4) 0.064(3) 0.033(3) -0.036(3) -0.033(3)

loop_
_atom_type_symbol
_atom_type_description
_atom_type_scat_dispersion_real
_atom_type_scat_dispersion_imag
_atom_type_scat_source
C C 0.0181 0.0091 'International Tables Vol C Tables 4.2.6.8 and 6.1.1.4'
H H 0.0000 0.0000 'International Tables Vol C Tables 4.2.6.8 and 6.1.1.4'
Br Br -0.6763 1.2805 'International Tables Vol C Tables 4.2.6.8 and 6.1.1.4'
P P 0.2955 0.4335 'International Tables Vol C Tables 4.2.6.8 and 6.1.1.4'
Ni Ni -3.0029 0.5091 'International Tables Vol C Tables 4.2.6.8 and 6.1.1.4'

loop_
_geom_angle_atom_site_label_1
_geom_angle_atom_site_label_2
_geom_angle_atom_site_label_3
_geom_angle
_geom_angle_publ_flag
C3 NI1 P1 83.37(10) y
C3 NI1 P2 83.45(10) y
P1 NI1 P2 161.11(4) y
C3 NI1 BR1 159.41(10) y
P1 NI1 BR1 93.88(3) y
P2 NI1 BR1 93.71(3) y
C3 NI1 BR2 95.96(10) y
P1 NI1 BR2 95.42(3) y
P2 NI1 BR2 99.35(3) y
BR1 NI1 BR2 104.62(2) y
C12 NI2 P4 84.05(10) y
C12 NI2 P3 83.44(10) y
P4 NI2 P3 162.40(4) y
C12 NI2 BR3 160.39(10) y
P4 NI2 BR3 93.04(3) y
P3 NI2 BR3 94.59(3) y
C12 NI2 BR4 94.93(10) y
P4 NI2 BR4 94.84(3) y
P3 NI2 BR4 98.53(3) y
BR3 NI2 BR4 104.65(2) y
C1 P1 C6 105.19(17) y
C1 P1 C7 109.68(17) y
C6 P1 C7 107.93(16) y
C1 P1 NI1 103.49(12) y
C6 P1 NI1 115.45(12) y
C7 P1 NI1 114.52(12) y
C5 P2 C8 105.80(16) y
C5 P2 C9 107.41(16) y
C8 P2 C9 102.89(16) y
C5 P2 NI1 103.98(12) y
C8 P2 NI1 114.51(11) y
C9 P2 NI1 121.24(12) y
C10 P3 C15 105.68(16) y
C10 P3 C16 107.89(16) y
C15 P3 C16 102.74(16) y
C10 P3 NI2 103.91(12) y
C15 P3 NI2 115.29(11) y
C16 P3 NI2 120.40(13) y
C14 P4 C17 105.39(17) y
C14 P4 C18 110.39(17) y
C17 P4 C18 107.26(16) y
C14 P4 NI2 103.61(12) y
C17 P4 NI2 115.54(12) y
C18 P4 NI2 114.22(13) y
C2 C1 P1 106.4(2) y
C2 C1 H1A 110.5 ?
P1 C1 H1A 110.5 ?
C2 C1 H1B 110.5 ?
P1 C1 H1B 110.5 ?
H1A C1 H1B 108.6 ?
C3 C2 C1 109.8(3) y
C3 C2 H2A 109.7 ?
C1 C2 H2A 109.7 ?
C3 C2 H2B 109.7 ?
C1 C2 H2B 109.7 ?
H2A C2 H2B 108.2 ?
C4 C3 C2 114.0(3) y
C4 C3 NI1 111.6(2) y
C2 C3 NI1 111.1(2) y
C4 C3 H3 106.6 ?
C2 C3 H3 106.6 ?
NI1 C3 H3 106.6 ?
C5 C4 C3 111.2(3) y
C5 C4 H4A 109.4 ?
C3 C4 H4A 109.4 ?
C5 C4 H4B 109.4 ?
C3 C4 H4B 109.4 ?
H4A C4 H4B 108 ?
C4 C5 P2 105.1(2) y
C4 C5 H5A 110.7 ?
P2 C5 H5A 110.7 ?
C4 C5 H5B 110.7 ?
P2 C5 H5B 110.7 ?
H5A C5 H5B 108.8 ?
C62 C6 C61 110.9(3) y
C62 C6 P1 113.9(3) y
C61 C6 P1 110.8(2) y
C62 C6 H6 106.9 ?
C61 C6 H6 106.9 ?
P1 C6 H6 106.9 ?
C6 C61 H61A 109.5 ?
C6 C61 H61B 109.5 ?
H61A C61 H61B 109.5 ?
C6 C61 H61C 109.5 ?
H61A C61 H61C 109.5 ?
H61B C61 H61C 109.5 ?
C6 C62 H62A 109.5 ?
C6 C62 H62B 109.5 ?
H62A C62 H62B 109.5 ?
C6 C62 H62C 109.5 ?
H62A C62 H62C 109.5 ?
H62B C62 H62C 109.5 ?
C71 C7 C72 111.5(3) y
C71 C7 P1 112.0(2) y
C72 C7 P1 115.8(3) y
C71 C7 H7 105.6 ?
C72 C7 H7 105.6 ?
P1 C7 H7 105.6 ?
C7 C71 H71A 109.5 ?
C7 C71 H71B 109.5 ?
H71A C71 H71B 109.5 ?
C7 C71 H71C 109.5 ?
H71A C71 H71C 109.5 ?
H71B C71 H71C 109.5 ?
C7 C72 H72A 109.5 ?
C7 C72 H72B 109.5 ?
H72A C72 H72B 109.5 ?
C7 C72 H72C 109.5 ?
H72A C72 H72C 109.5 ?
H72B C72 H72C 109.5 ?
C82 C8 C81 110.3(3) y
C82 C8 P2 113.8(3) y
C81 C8 P2 110.8(2) y
C82 C8 H8 107.2 ?
C81 C8 H8 107.2 ?
P2 C8 H8 107.2 ?
C8 C81 H81A 109.5 ?
C8 C81 H81B 109.5 ?
H81A C81 H81B 109.5 ?
C8 C81 H81C 109.5 ?
H81A C81 H81C 109.5 ?
H81B C81 H81C 109.5 ?
C8 C82 H82A 109.5 ?
C8 C82 H82B 109.5 ?
H82A C82 H82B 109.5 ?
C8 C82 H82C 109.5 ?
H82A C82 H82C 109.5 ?
H82B C82 H82C 109.5 ?
C91 C9 C92 112.2(3) y
C91 C9 P2 114.5(3) y
C92 C9 P2 110.9(2) y
C91 C9 H9 106.2 ?
C92 C9 H9 106.2 ?
P2 C9 H9 106.2 ?
C9 C91 H91A 109.5 ?
C9 C91 H91B 109.5 ?
H91A C91 H91B 109.5 ?
C9 C91 H91C 109.5 ?
H91A C91 H91C 109.5 ?
H91B C91 H91C 109.5 ?
C9 C92 H92A 109.5 ?
C9 C92 H92B 109.5 ?
H92A C92 H92B 109.5 ?
C9 C92 H92C 109.5 ?
H92A C92 H92C 109.5 ?
H92B C92 H92C 109.5 ?
C11 C10 P3 106.4(2) y
C11 C10 H10A 110.4 ?
P3 C10 H10A 110.4 ?
C11 C10 H10B 110.4 ?
P3 C10 H10B 110.4 ?
H10A C10 H10B 108.6 ?
C12 C11 C10 111.0(3) y
C12 C11 H11A 109.4 ?
C10 C11 H11A 109.4 ?
C12 C11 H11B 109.4 ?
C10 C11 H11B 109.4 ?
H11A C11 H11B 108 ?
C11 C12 C13 114.1(3) y
C11 C12 NI2 112.5(2) y
C13 C12 NI2 110.0(2) y
C11 C12 H12 106.6 ?
C13 C12 H12 106.6 ?
NI2 C12 H12 106.6 ?
C14 C13 C12 111.4(3) y
C14 C13 H13A 109.3 ?
C12 C13 H13A 109.3 ?
C14 C13 H13B 109.3 ?
C12 C13 H13B 109.3 ?
H13A C13 H13B 108 ?
C13 C14 P4 106.6(2) y
C13 C14 H14A 110.4 ?
P4 C14 H14A 110.4 ?
C13 C14 H14B 110.4 ?
P4 C14 H14B 110.4 ?
H14A C14 H14B 108.6 ?
C151 C15 C152 110.5(3) y
C151 C15 P3 113.4(2) y
C152 C15 P3 111.1(2) y
C151 C15 H15 107.2 ?
C152 C15 H15 107.2 ?
P3 C15 H15 107.2 ?
C15 C151 H15D 109.5 ?
C15 C151 H15E 109.5 ?
H15D C151 H15E 109.5 ?
C15 C151 H15F 109.5 ?
H15D C151 H15F 109.5 ?
H15E C151 H15F 109.5 ?
C15 C152 H15A 109.5 ?
C15 C152 H15B 109.5 ?
H15A C152 H15B 109.5 ?
C15 C152 H15C 109.5 ?
H15A C152 H15C 109.5 ?
H15B C152 H15C 109.5 ?
C162 C16 C161 110.6(3) y
C162 C16 P3 110.9(2) y
C161 C16 P3 114.7(3) y
C162 C16 H16 106.7 ?
C161 C16 H16 106.7 ?
P3 C16 H16 106.7 ?
C16 C161 H16D 109.5 ?
C16 C161 H16E 109.5 ?
H16D C161 H16E 109.5 ?
C16 C161 H16F 109.5 ?
H16D C161 H16F 109.5 ?
H16E C161 H16F 109.5 ?
C16 C162 H16A 109.5 ?
C16 C162 H16B 109.5 ?
H16A C162 H16B 109.5 ?
C16 C162 H16C 109.5 ?
H16A C162 H16C 109.5 ?
H16B C162 H16C 109.5 ?
C172 C17 C171 110.2(3) y
C172 C17 P4 114.1(3) y
C171 C17 P4 110.3(2) y
C172 C17 H17 107.3 ?
C171 C17 H17 107.3 ?
P4 C17 H17 107.3 ?
C17 C171 H17A 109.5 ?
C17 C171 H17B 109.5 ?
H17A C171 H17B 109.5 ?
C17 C171 H17C 109.5 ?
H17A C171 H17C 109.5 ?
H17B C171 H17C 109.5 ?
C17 C172 H17D 109.5 ?
C17 C172 H17E 109.5 ?
H17D C172 H17E 109.5 ?
C17 C172 H17F 109.5 ?
H17D C172 H17F 109.5 ?
H17E C172 H17F 109.5 ?
C182 C18 C181 112.1(3) y
C182 C18 P4 115.6(3) y
C181 C18 P4 112.3(3) y
C182 C18 H18 105.3 ?
C181 C18 H18 105.3 ?
P4 C18 H18 105.3 ?
C18 C181 H18A 109.5 ?
C18 C181 H18B 109.5 ?
H18A C181 H18B 109.5 ?
C18 C181 H18C 109.5 ?
H18A C181 H18C 109.5 ?
H18B C181 H18C 109.5 ?
C18 C182 H18D 109.5 ?
C18 C182 H18E 109.5 ?
H18D C182 H18E 109.5 ?
C18 C182 H18F 109.5 ?
H18D C182 H18F 109.5 ?
H18E C182 H18F 109.5 ?

loop_
_geom_bond_atom_site_label_1
_geom_bond_atom_site_label_2
_geom_bond_distance
_geom_bond_publ_flag
Ni1 C3 2.039(3) y
Ni1 P1 2.2719(10) y
Ni1 P2 2.2761(10) y
Ni1 Br1 2.4144(6) y
Ni1 Br2 2.4734(7) y
Ni2 C12 2.053(3) y
Ni2 P4 2.2608(11) y
Ni2 P3 2.2668(11) y
Ni2 Br3 2.4104(6) y
Ni2 Br4 2.4715(7) y
P1 C1 1.827(3) y
P1 C6 1.842(3) y
P1 C7 1.849(4) y
P2 C5 1.826(3) y
P2 C8 1.839(4) y
P2 C9 1.849(3) y
P3 C10 1.826(3) y
P3 C15 1.841(4) y
P3 C16 1.852(4) y
P4 C14 1.834(3) y
P4 C17 1.842(3) y
P4 C18 1.851(3) y
C1 C2 1.524(5) y
C1 H1a 0.99 ?
C1 H1b 0.99 ?
C2 C3 1.516(5) y
C2 H2a 0.99 ?
C2 H2b 0.99 ?
C3 C4 1.515(5) y
C3 H3 1 ?
C4 C5 1.515(5) y
C4 H4a 0.99 ?
C4 H4b 0.99 ?
C5 H5a 0.99 ?
C5 H5b 0.99 ?
C6 C62 1.511(5) y
C6 C61 1.521(5) y
C6 H6 1 ?
C61 H61a 0.98 ?
C61 H61b 0.98 ?
C61 H61c 0.98 ?
C62 H62a 0.98 ?
C62 H62b 0.98 ?
C62 H62c 0.98 ?
C7 C71 1.508(5) y
C7 C72 1.519(5) y
C7 H7 1 ?
C71 H71a 0.98 ?
C71 H71b 0.98 ?
C71 H71c 0.98 ?
C72 H72a 0.98 ?
C72 H72b 0.98 ?
C72 H72c 0.98 ?
C8 C82 1.518(5) y
C8 C81 1.523(5) y
C8 H8 1 ?
C81 H81a 0.98 ?
C81 H81b 0.98 ?
C81 H81c 0.98 ?
C82 H82a 0.98 ?
C82 H82b 0.98 ?
C82 H82c 0.98 ?
C9 C91 1.508(5) y
C9 C92 1.512(5) y
C9 H9 1 ?
C91 H91a 0.98 ?
C91 H91b 0.98 ?
C91 H91c 0.98 ?
C92 H92a 0.98 ?
C92 H92b 0.98 ?
C92 H92c 0.98 ?
C10 C11 1.516(5) y
C10 H10a 0.99 ?
C10 H10b 0.99 ?
C11 C12 1.504(5) y
C11 H11a 0.99 ?
C11 H11b 0.99 ?
C12 C13 1.523(5) y
C12 H12 1 ?
C13 C14 1.515(5) y
C13 H13a 0.99 ?
C13 H13b 0.99 ?
C14 H14a 0.99 ?
C14 H14b 0.99 ?
C15 C151 1.524(5) y
C15 C152 1.525(5) y
C15 H15 1 ?
C151 H15d 0.98 ?
C151 H15e 0.98 ?
C151 H15f 0.98 ?
C152 H15a 0.98 ?
C152 H15b 0.98 ?
C152 H15c 0.98 ?
C16 C162 1.527(5) y
C16 C161 1.527(5) y
C16 H16 1 ?
C161 H16d 0.98 ?
C161 H16e 0.98 ?
C161 H16f 0.98 ?
C162 H16a 0.98 ?
C162 H16b 0.98 ?
C162 H16c 0.98 ?
C17 C172 1.511(5) y
C17 C171 1.527(5) y
C17 H17 1 ?
C171 H17a 0.98 ?
C171 H17b 0.98 ?
C171 H17c 0.98 ?
C172 H17d 0.98 ?
C172 H17e 0.98 ?
C172 H17f 0.98 ?
C18 C182 1.503(5) y
C18 C181 1.504(5) y
C18 H18 1 ?
C181 H18a 0.98 ?
C181 H18b 0.98 ?
C181 H18c 0.98 ?
C182 H18d 0.98 ?
C182 H18e 0.98 ?
C182 H18f 0.98 ?
